data_7028206
loop_
_publ_author_name
'Falkenhagen, Jan P.'
'Limberg, Christian'
'Demeshko, Serhiy'
'Horn, Sebastian'
'Haumann, Michael'
'Braun, Beatrice'
'Mebs, Stefan'

_publ_section_title
;
 Iron-molybdenum-oxo complexes as initiators for olefin autoxidation with
 O2.
;
_journal_issue 2
_journal_name_full 'Dalton transactions (Cambridge, England : 2003)'
_journal_page_first 806
_journal_page_last 816
_journal_paper_doi 10.1039/c3dt52349g
_journal_volume 43
_journal_year 2014
_chemical_formula_moiety 'C28 H33 Mo N4 O3 Zn, 0.5(C6 H9 N3), C F3 O3 S, 0.5(C2 H3 N)'
_chemical_formula_sum 'C33 H39 F3 Mo N6 O6 S Zn'
_chemical_formula_weight 866.07
_chemical_name_systematic
; 
 ? 
;
_space_group_IT_number 14
_symmetry_cell_setting monoclinic
_symmetry_space_group_name_Hall '-P 2ybc'
_symmetry_space_group_name_H-M 'P 1 21/c 1'
_atom_sites_solution_hydrogens geom
_atom_sites_solution_primary direct
_atom_sites_solution_secondary difmap
_audit_creation_method SHELXL-97
_cell_angle_alpha 90.00
_cell_angle_beta 106.646(2)
_cell_angle_gamma 90.00
_cell_formula_units_Z 4
_cell_length_a 19.2094(6)
_cell_length_b 14.0319(3)
_cell_length_c 14.4470(4)
_cell_measurement_reflns_used 64644
_cell_measurement_temperature 100(2)
_cell_measurement_theta_max 29.54
_cell_measurement_theta_min 2.53
_cell_volume 3730.92(18)
_computing_cell_refinement 'X-AREA (Stoe & Cie, 2002)'
_computing_data_collection 'X-AREA (Stoe & Cie, 2002)'
_computing_data_reduction 'X-RED (Stoe & Cie, 2002)'
_computing_molecular_graphics 'PLATON, 1990'
_computing_publication_material 'PLATON, 1990'
_computing_structure_refinement 'SHELXL97 (Sheldrick, 1997)'
_computing_structure_solution 'SHELXS97 (Sheldrick, 1997)'
_diffrn_ambient_temperature 100(2)
_diffrn_detector_area_resol_mean 6.67
_diffrn_measured_fraction_theta_full .998
_diffrn_measured_fraction_theta_max .998
_diffrn_measurement_device 'Stoe IPDS-2t diffractometer'
_diffrn_measurement_method '\w-rotation,\w-incr.=1\%,319 exposures'
_diffrn_radiation_collimation '0.5 mm diameter monocapillary'
_diffrn_radiation_monochromator 'planar graphite'
_diffrn_radiation_source 'long fine focus sealed X-ray tube'
_diffrn_radiation_type MoK\a
_diffrn_radiation_wavelength 0.71073
_diffrn_reflns_av_R_equivalents 0.1160
_diffrn_reflns_av_sigmaI/netI 0.0488
_diffrn_reflns_limit_h_max 22
_diffrn_reflns_limit_h_min -22
_diffrn_reflns_limit_k_max 16
_diffrn_reflns_limit_k_min -16
_diffrn_reflns_limit_l_max 17
_diffrn_reflns_limit_l_min -17
_diffrn_reflns_number 65943
_diffrn_reflns_theta_full 25.00
_diffrn_reflns_theta_max 25.00
_diffrn_reflns_theta_min 2.83
_diffrn_standards_decay_% 0
_diffrn_standards_interval_count 0
_diffrn_standards_interval_time 0
_diffrn_standards_number 0
_exptl_absorpt_coefficient_mu 1.100
_exptl_absorpt_correction_T_max 0.9369
_exptl_absorpt_correction_T_min 0.6673
_exptl_absorpt_correction_type multi-scan
_exptl_absorpt_process_details 'PLATON, 1990'
_exptl_crystal_colour 'light yellow'
_exptl_crystal_density_diffrn 1.542
_exptl_crystal_density_method 'not measured'
_exptl_crystal_description 'very thin plate'
_exptl_crystal_F_000 1768
_exptl_crystal_size_max 0.40
_exptl_crystal_size_mid 0.30
_exptl_crystal_size_min 0.06
_refine_diff_density_max 1.916
_refine_diff_density_min -1.232
_refine_diff_density_rms .140
_refine_ls_extinction_coef 0.0038(7)
_refine_ls_extinction_expression Fc^*^=kFc[1+0.001xFc^2^\l^3^/sin(2\q)]^-1/4^
_refine_ls_extinction_method SHELXL
_refine_ls_goodness_of_fit_ref 1.081
_refine_ls_hydrogen_treatment constr
_refine_ls_matrix_type full
_refine_ls_number_parameters 453
_refine_ls_number_reflns 6568
_refine_ls_number_restraints 12
_refine_ls_restrained_S_all 1.082
_refine_ls_R_factor_all 0.1027
_refine_ls_R_factor_gt 0.0863
_refine_ls_shift/su_max 0.010
_refine_ls_shift/su_mean 0.000
_refine_ls_structure_factor_coef Fsqd
_refine_ls_weighting_details 'calc w=1/[\s^2^(Fo^2^)+(0.0954P)^2^+28.4859P] where P=(Fo^2^+2Fc^2^)/3'
_refine_ls_weighting_scheme calc
_refine_ls_wR_factor_gt 0.2070
_refine_ls_wR_factor_ref 0.2174
_reflns_number_gt 5408
_reflns_number_total 6568
_reflns_threshold_expression >2sigma(I)
_cod_data_source_file c3dt52349g.txt
_cod_data_source_block jf124_3
_cod_depositor_comments
;
The following automatic conversions were performed:

'_symmetry_cell_setting' value 'Monoclinic' changed to 'monoclinic'
according to
/usr/data/users/saulius/automatic-downloads/current/RSC/lib/dictionaries/cif_core.dic
dictionary named 'cif_core.dic' version 2.4.2 from 2011-04-26.

Automatic conversion script
Id: cif_fix_values 2281 2013-09-26 08:29:07Z andrius 
;
_cod_original_cell_volume 3730.92(17)
_cod_original_sg_symbol_H-M P21/c
_cod_database_code 7028206

loop_
_symmetry_equiv_pos_as_xyz
'x, y, z'
'-x, y+1/2, -z+1/2'
'-x, -y, -z'
'x, -y-1/2, z-1/2'

loop_
_atom_site_label
_atom_site_type_symbol
_atom_site_fract_x
_atom_site_fract_y
_atom_site_fract_z
_atom_site_U_iso_or_equiv
_atom_site_adp_type
_atom_site_occupancy
_atom_site_symmetry_multiplicity
_atom_site_calc_flag
_atom_site_refinement_flags
_atom_site_disorder_assembly
_atom_site_disorder_group
Mo1 Mo 0.44564(4) 0.24739(4) 0.18323(5) 0.0343(3) Uani 1 1 d . . .
Zn1 Zn 0.28856(5) 0.39727(6) 0.14564(7) 0.0372(3) Uani 1 1 d . . .
O1 O 0.3771(3) 0.3236(4) 0.2054(4) 0.0380(12) Uani 1 1 d . . .
O2 O 0.5053(3) 0.3203(4) 0.1475(4) 0.0414(14) Uani 1 1 d . . .
O3 O 0.4031(4) 0.1803(4) 0.0827(4) 0.0484(15) Uani 1 1 d . . .
N1 N 0.3210(4) 0.4860(4) 0.0513(5) 0.0360(15) Uani 1 1 d . . .
N2 N 0.1895(4) 0.4867(6) 0.0883(5) 0.0485(18) Uani 1 1 d . . .
N3 N 0.2119(4) 0.2951(6) 0.0878(6) 0.0485(18) Uani 1 1 d . . .
N4 N 0.2769(4) 0.4634(5) 0.2689(5) 0.0440(17) Uani 1 1 d . . .
C1 C 0.2675(5) 0.5387(6) -0.0094(6) 0.043(2) Uani 1 1 d . . .
C2 C 0.1906(5) 0.5167(7) -0.0097(7) 0.051(2) Uani 1 1 d . . .
H13 H 0.1604 0.5727 -0.0293 0.061 Uiso 1 1 calc R . .
H14 H 0.1711 0.4661 -0.0556 0.061 Uiso 1 1 calc R . .
C3 C 0.1284(5) 0.4231(8) 0.0843(8) 0.062(3) Uani 1 1 d . . .
H5 H 0.0863 0.4450 0.0340 0.074 Uiso 1 1 calc R . .
H6 H 0.1167 0.4267 0.1453 0.074 Uiso 1 1 calc R . .
C4 C 0.1434(6) 0.3208(8) 0.0649(7) 0.056(2) Uani 1 1 d . . .
C5 C 0.2287(6) 0.2026(8) 0.0767(9) 0.068(3) Uani 1 1 d . . .
H4 H 0.2772 0.1842 0.0919 0.081 Uiso 1 1 calc R . .
C6 C 0.1755(8) 0.1363(9) 0.0436(12) 0.097(5) Uani 1 1 d . . .
H3 H 0.1870 0.0726 0.0377 0.117 Uiso 1 1 calc R . .
C7 C 0.1040(8) 0.1662(12) 0.0189(12) 0.102(5) Uani 1 1 d . . .
H2 H 0.0670 0.1225 -0.0062 0.123 Uiso 1 1 calc R . .
C8 C 0.0872(7) 0.2576(10) 0.0309(9) 0.077(3) Uani 1 1 d . . .
H1 H 0.0391 0.2774 0.0165 0.092 Uiso 1 1 calc R . .
C9 C 0.1950(5) 0.5683(7) 0.1546(7) 0.053(2) Uani 1 1 d . . .
H11 H 0.1468 0.5923 0.1500 0.063 Uiso 1 1 calc R . .
H12 H 0.2226 0.6191 0.1362 0.063 Uiso 1 1 calc R . .
C10 C 0.2317(5) 0.5382(7) 0.2563(7) 0.051(2) Uani 1 1 d . . .
C11 C 0.3145(6) 0.4359(7) 0.3592(7) 0.053(2) Uani 1 1 d . . .
H10 H 0.3442 0.3825 0.3669 0.063 Uiso 1 1 calc R . .
C12 C 0.3102(7) 0.4845(7) 0.4396(7) 0.065(3) Uani 1 1 d . . .
H9 H 0.3374 0.4658 0.5010 0.079 Uiso 1 1 calc R . .
C13 C 0.2640(8) 0.5624(8) 0.4267(8) 0.082(4) Uani 1 1 d . . .
H8 H 0.2600 0.5970 0.4799 0.099 Uiso 1 1 calc R . .
C14 C 0.2242(7) 0.5882(8) 0.3352(8) 0.073(3) Uani 1 1 d . . .
H7 H 0.1922 0.6393 0.3264 0.087 Uiso 1 1 calc R . .
C15 C 0.2833(5) 0.6071(6) -0.0693(6) 0.048(2) Uani 1 1 d . . .
H18 H 0.2466 0.6446 -0.1083 0.058 Uiso 1 1 calc R . .
C16 C 0.3550(5) 0.6191(6) -0.0704(6) 0.046(2) Uani 1 1 d . . .
H17 H 0.3667 0.6630 -0.1118 0.055 Uiso 1 1 calc R . .
C17 C 0.4082(5) 0.5648(5) -0.0091(5) 0.0341(17) Uani 1 1 d . . .
H16 H 0.4565 0.5721 -0.0082 0.041 Uiso 1 1 calc R . .
C18 C 0.3896(4) 0.5001(5) 0.0506(5) 0.0326(16) Uani 1 1 d . . .
H15 H 0.4262 0.4644 0.0923 0.039 Uiso 1 1 calc R . .
C19 C 0.5521(5) 0.1962(5) 0.3084(6) 0.0403(19) Uani 1 1 d . . .
C20 C 0.5032(5) 0.2298(5) 0.3587(5) 0.0339(18) Uani 1 1 d . . .
C21 C 0.4417(5) 0.1695(5) 0.3369(6) 0.0397(19) Uani 1 1 d . . .
C22 C 0.4520(5) 0.0976(5) 0.2728(6) 0.0402(19) Uani 1 1 d . . .
C23 C 0.5192(5) 0.1152(5) 0.2535(6) 0.040(2) Uani 1 1 d . . .
C24 C 0.5502(6) 0.0561(6) 0.1886(6) 0.051(2) Uani 1 1 d . . .
H19 H 0.5702 -0.0016 0.2213 0.076 Uiso 1 1 calc R . .
H20 H 0.5877 0.0913 0.1720 0.076 Uiso 1 1 calc R . .
H21 H 0.5125 0.0406 0.1308 0.076 Uiso 1 1 calc R . .
C25 C 0.4003(6) 0.0178(5) 0.2303(6) 0.048(2) Uani 1 1 d . . .
H22 H 0.4201 -0.0414 0.2594 0.072 Uiso 1 1 calc R . .
H23 H 0.3934 0.0148 0.1619 0.072 Uiso 1 1 calc R . .
H24 H 0.3544 0.0293 0.2425 0.072 Uiso 1 1 calc R . .
C26 C 0.3770(5) 0.1800(6) 0.3744(6) 0.049(2) Uani 1 1 d . . .
H25 H 0.3420 0.2212 0.3324 0.074 Uiso 1 1 calc R . .
H26 H 0.3921 0.2070 0.4381 0.074 Uiso 1 1 calc R . .
H27 H 0.3556 0.1186 0.3769 0.074 Uiso 1 1 calc R . .
C27 C 0.5171(6) 0.3119(5) 0.4276(6) 0.046(2) Uani 1 1 d . . .
H28 H 0.5366 0.2886 0.4924 0.069 Uiso 1 1 calc R . .
H29 H 0.4724 0.3449 0.4222 0.069 Uiso 1 1 calc R . .
H30 H 0.5513 0.3547 0.4125 0.069 Uiso 1 1 calc R . .
C28 C 0.6249(5) 0.2356(6) 0.3161(7) 0.049(2) Uani 1 1 d . . .
H31 H 0.6216 0.3035 0.3082 0.074 Uiso 1 1 calc R . .
H32 H 0.6432 0.2083 0.2667 0.074 Uiso 1 1 calc R . .
H33 H 0.6573 0.2205 0.3784 0.074 Uiso 1 1 calc R . .
S1 S 0.13247(16) 0.8171(2) 0.0505(3) 0.0775(9) Uani 1 1 d . . .
F1 F 0.2169(5) 0.7900(5) 0.2212(5) 0.089(2) Uani 1 1 d . . .
F2 F 0.2420(4) 0.9187(5) 0.1520(5) 0.0783(18) Uani 1 1 d . . .
F3 F 0.1532(6) 0.9162(7) 0.2105(7) 0.122(3) Uani 1 1 d . . .
O4 O 0.0808(5) 0.7600(8) 0.0814(10) 0.116(4) Uani 1 1 d . . .
O5 O 0.1856(4) 0.7651(5) 0.0129(6) 0.0654(19) Uani 1 1 d . . .
O6 O 0.1017(5) 0.9057(7) 0.0003(8) 0.105(3) Uani 1 1 d . . .
C29 C 0.1899(6) 0.8622(8) 0.1552(9) 0.064(3) Uani 1 1 d . . .
N41 N 0.0197(18) 1.013(2) 0.351(2) 0.140(4) Uiso 0.50 1 d PD A 1
C41 C 0.000(2) 0.988(3) 0.268(2) 0.140(4) Uiso 0.50 1 d PD A 1
C42 C -0.018(2) 0.976(3) 0.161(2) 0.140(4) Uiso 0.50 1 d PD A 1
H42A H -0.0520 1.0246 0.1304 0.210 Uiso 0.50 1 calc PR A 1
H42B H -0.0394 0.9145 0.1435 0.210 Uiso 0.50 1 calc PR A 1
H42C H 0.0253 0.9818 0.1415 0.210 Uiso 0.50 1 calc PR A 1
N51 N -0.0758(19) 0.820(2) 0.241(2) 0.140(4) Uiso 0.50 1 d PD B 2
C51 C -0.075(3) 0.735(2) 0.235(3) 0.140(4) Uiso 0.50 1 d PD B 2
C52 C -0.068(2) 0.635(2) 0.205(3) 0.140(4) Uiso 0.50 1 d PD B 2
H52A H -0.1116 0.6158 0.1571 0.210 Uiso 0.50 1 calc PR B 2
H52B H -0.0596 0.5938 0.2601 0.210 Uiso 0.50 1 calc PR B 2
H52C H -0.0276 0.6302 0.1783 0.210 Uiso 0.50 1 calc PR B 2
N61 N 0.0096(18) 0.838(2) 0.275(3) 0.140(4) Uiso 0.50 1 d PD C 3
C61 C -0.002(2) 0.749(2) 0.271(3) 0.140(4) Uiso 0.50 1 d PD C 3
C62 C 0.016(2) 0.647(2) 0.257(3) 0.140(4) Uiso 0.50 1 d PD C 3
H62A H -0.0027 0.6307 0.1897 0.210 Uiso 0.50 1 calc PR C 3
H62B H -0.0047 0.6064 0.2948 0.210 Uiso 0.50 1 calc PR C 3
H62C H 0.0681 0.6396 0.2763 0.210 Uiso 0.50 1 calc PR C 3
N71 N -0.145(2) 0.745(2) 0.191(3) 0.140(4) Uiso 0.50 1 d PD D 4
C71 C -0.176(2) 0.676(2) 0.202(3) 0.140(4) Uiso 0.50 1 d PD D 4
C72 C -0.190(2) 0.571(2) 0.220(3) 0.140(4) Uiso 0.50 1 d PD D 4
H72A H -0.1558 0.5317 0.2002 0.210 Uiso 0.50 1 calc PR D 4
H72B H -0.2383 0.5543 0.1840 0.210 Uiso 0.50 1 calc PR D 4
H72C H -0.1838 0.5617 0.2878 0.210 Uiso 0.50 1 calc PR D 4

loop_
_atom_site_aniso_label
_atom_site_aniso_U_11
_atom_site_aniso_U_22
_atom_site_aniso_U_33
_atom_site_aniso_U_23
_atom_site_aniso_U_13
_atom_site_aniso_U_12
Mo1 0.0629(5) 0.0211(3) 0.0281(4) 0.0029(2) 0.0279(3) 0.0011(3)
Zn1 0.0509(6) 0.0330(5) 0.0363(5) 0.0044(4) 0.0263(4) -0.0009(4)
O1 0.059(3) 0.030(3) 0.032(3) 0.003(2) 0.023(3) -0.002(2)
O2 0.067(4) 0.030(3) 0.040(3) 0.012(2) 0.036(3) 0.009(3)
O3 0.089(5) 0.033(3) 0.029(3) 0.002(2) 0.026(3) -0.003(3)
N1 0.049(4) 0.031(3) 0.035(3) 0.006(3) 0.023(3) 0.002(3)
N2 0.055(4) 0.056(5) 0.047(4) 0.010(4) 0.033(4) 0.005(4)
N3 0.050(5) 0.053(5) 0.046(4) 0.006(4) 0.021(4) -0.001(4)
N4 0.064(5) 0.040(4) 0.039(4) 0.007(3) 0.033(4) 0.001(3)
C1 0.056(5) 0.047(5) 0.037(4) 0.004(4) 0.029(4) 0.005(4)
C2 0.045(5) 0.066(6) 0.045(5) 0.012(4) 0.019(4) 0.006(4)
C3 0.052(6) 0.078(7) 0.066(7) 0.017(5) 0.034(5) -0.005(5)
C4 0.065(6) 0.066(6) 0.040(5) 0.006(4) 0.020(4) -0.016(5)
C5 0.063(7) 0.048(6) 0.079(8) -0.003(5) -0.001(6) -0.007(5)
C6 0.088(10) 0.048(7) 0.137(13) -0.005(7) 0.001(9) -0.018(6)
C7 0.074(9) 0.096(11) 0.117(12) -0.023(9) -0.003(8) -0.040(8)
C8 0.064(7) 0.086(9) 0.073(8) -0.009(7) 0.006(6) -0.021(6)
C9 0.060(6) 0.049(5) 0.062(6) 0.009(4) 0.040(5) 0.014(4)
C10 0.070(6) 0.048(5) 0.048(5) 0.015(4) 0.039(5) 0.010(4)
C11 0.085(7) 0.040(5) 0.044(5) 0.006(4) 0.036(5) -0.003(5)
C12 0.121(9) 0.048(6) 0.040(5) 0.008(4) 0.043(6) 0.015(6)
C13 0.150(12) 0.061(7) 0.056(7) 0.008(5) 0.061(8) 0.023(7)
C14 0.117(10) 0.050(6) 0.073(8) 0.010(5) 0.063(7) 0.025(6)
C15 0.069(6) 0.046(5) 0.039(5) 0.016(4) 0.032(4) 0.015(4)
C16 0.076(6) 0.036(4) 0.040(5) 0.008(4) 0.038(4) 0.004(4)
C17 0.057(5) 0.023(3) 0.033(4) 0.003(3) 0.030(4) 0.003(3)
C18 0.052(5) 0.024(3) 0.027(4) -0.006(3) 0.019(3) 0.004(3)
C19 0.064(5) 0.028(4) 0.034(4) 0.009(3) 0.022(4) 0.004(4)
C20 0.066(5) 0.020(4) 0.021(4) 0.004(3) 0.021(4) 0.000(3)
C21 0.076(6) 0.023(4) 0.029(4) 0.004(3) 0.029(4) 0.001(4)
C22 0.080(6) 0.016(3) 0.032(4) 0.003(3) 0.027(4) -0.002(4)
C23 0.082(6) 0.015(3) 0.033(4) 0.005(3) 0.032(4) 0.010(4)
C24 0.092(7) 0.032(4) 0.041(5) 0.005(4) 0.041(5) 0.014(4)
C25 0.094(7) 0.021(4) 0.042(5) -0.002(3) 0.037(5) -0.006(4)
C26 0.084(7) 0.036(4) 0.042(5) 0.003(4) 0.042(5) -0.003(4)
C27 0.087(7) 0.019(4) 0.040(5) 0.000(3) 0.033(5) -0.003(4)
C28 0.071(6) 0.037(5) 0.046(5) 0.010(4) 0.024(5) 0.003(4)
S1 0.0601(17) 0.076(2) 0.095(2) 0.0160(17) 0.0194(16) 0.0113(15)
F1 0.148(7) 0.072(4) 0.055(4) 0.005(3) 0.040(4) 0.016(4)
F2 0.097(5) 0.064(4) 0.076(4) -0.009(3) 0.029(4) -0.008(4)
F3 0.153(8) 0.112(7) 0.126(7) -0.016(6) 0.079(6) 0.037(6)
O4 0.058(5) 0.130(9) 0.160(11) 0.025(8) 0.033(6) -0.018(5)
O5 0.083(5) 0.050(4) 0.069(5) 0.008(3) 0.030(4) 0.004(4)
O6 0.084(6) 0.096(7) 0.115(8) 0.020(6) -0.003(5) 0.029(5)
C29 0.049(6) 0.060(6) 0.080(8) 0.019(6) 0.016(5) 0.014(5)

loop_
_atom_type_symbol
_atom_type_description
_atom_type_scat_dispersion_real
_atom_type_scat_dispersion_imag
_atom_type_scat_source
C C .0033 .0016 'International Tables Vol C Tables 4.2.6.8 and 6.1.1.4'
H H .0000 .0000 'International Tables Vol C Tables 4.2.6.8 and 6.1.1.4'
F F .0171 .0103 'International Tables Vol C Tables 4.2.6.8 and 6.1.1.4'
Mo Mo -1.6832 .6857 'International Tables Vol C Tables 4.2.6.8 and 6.1.1.4'
N N .0061 .0033 'International Tables Vol C Tables 4.2.6.8 and 6.1.1.4'
O O .0106 .0060 'International Tables Vol C Tables 4.2.6.8 and 6.1.1.4'
S S .1246 .1234 'International Tables Vol C Tables 4.2.6.8 and 6.1.1.4'
Zn Zn .2839 1.4301 'International Tables Vol C Tables 4.2.6.8 and 6.1.1.4'

loop_
_geom_angle_atom_site_label_1
_geom_angle_atom_site_label_2
_geom_angle_atom_site_label_3
_geom_angle
O2 Mo1 O3 105.5(3)
O2 Mo1 O1 106.5(2)
O3 Mo1 O1 106.3(3)
O2 Mo1 C23 103.1(3)
O3 Mo1 C23 90.8(3)
O1 Mo1 C23 140.0(2)
O2 Mo1 C19 84.7(3)
O3 Mo1 C19 124.2(3)
O1 Mo1 C19 123.4(3)
C23 Mo1 C19 34.6(3)
O2 Mo1 C22 136.9(3)
O3 Mo1 C22 85.2(3)
O1 Mo1 C22 110.1(3)
C23 Mo1 C22 34.1(3)
C19 Mo1 C22 56.4(3)
O2 Mo1 C20 103.1(3)
O3 Mo1 C20 140.6(2)
O1 Mo1 C20 90.7(3)
C23 Mo1 C20 56.4(2)
C19 Mo1 C20 33.8(3)
C22 Mo1 C20 55.4(3)
O2 Mo1 C21 136.0(3)
O3 Mo1 C21 112.4(3)
O1 Mo1 C21 83.8(2)
C23 Mo1 C21 56.2(3)
C19 Mo1 C21 55.9(3)
C22 Mo1 C21 33.3(2)
C20 Mo1 C21 33.1(3)
O1 Zn1 N3 103.9(3)
O1 Zn1 N1 102.7(2)
N3 Zn1 N1 117.9(3)
O1 Zn1 N4 98.6(3)
N3 Zn1 N4 114.9(3)
N1 Zn1 N4 115.0(3)
O1 Zn1 N2 175.7(3)
N3 Zn1 N2 78.8(3)
N1 Zn1 N2 78.6(3)
N4 Zn1 N2 77.1(3)
Mo1 O1 Zn1 145.2(3)
C18 N1 C1 118.6(6)
C18 N1 Zn1 125.3(5)
C1 N1 Zn1 115.9(5)
C3 N2 C9 113.9(7)
C3 N2 C2 111.4(8)
C9 N2 C2 112.4(7)
C3 N2 Zn1 105.2(6)
C9 N2 Zn1 107.5(6)
C2 N2 Zn1 105.7(5)
C4 N3 C5 119.2(9)
C4 N3 Zn1 117.4(7)
C5 N3 Zn1 123.3(7)
C10 N4 C11 120.0(8)
C10 N4 Zn1 117.3(6)
C11 N4 Zn1 122.8(6)
N1 C1 C15 121.3(8)
N1 C1 C2 116.6(7)
C15 C1 C2 122.1(8)
N2 C2 C1 109.7(7)
N2 C2 H13 109.7
C1 C2 H13 109.7
N2 C2 H14 109.7
C1 C2 H14 109.7
H13 C2 H14 108.2
N2 C3 C4 113.2(8)
N2 C3 H5 108.9
C4 C3 H5 108.9
N2 C3 H6 108.9
C4 C3 H6 108.9
H5 C3 H6 107.8
N3 C4 C8 122.7(11)
N3 C4 C3 116.6(9)
C8 C4 C3 120.6(11)
N3 C5 C6 120.9(11)
N3 C5 H4 119.5
C6 C5 H4 119.5
C5 C6 C7 118.2(13)
C5 C6 H3 120.9
C7 C6 H3 120.9
C8 C7 C6 120.9(12)
C8 C7 H2 119.6
C6 C7 H2 119.6
C7 C8 C4 117.9(12)
C7 C8 H1 121.0
C4 C8 H1 121.0
N2 C9 C10 110.1(8)
N2 C9 H11 109.6
C10 C9 H11 109.6
N2 C9 H12 109.6
C10 C9 H12 109.6
H11 C9 H12 108.2
N4 C10 C14 120.1(9)
N4 C10 C9 117.3(8)
C14 C10 C9 122.5(9)
N4 C11 C12 122.1(9)
N4 C11 H10 119.0
C12 C11 H10 119.0
C11 C12 C13 118.1(10)
C11 C12 H9 121.0
C13 C12 H9 121.0
C14 C13 C12 119.7(10)
C14 C13 H8 120.2
C12 C13 H8 120.2
C13 C14 C10 120.1(10)
C13 C14 H7 120.0
C10 C14 H7 120.0
C1 C15 C16 119.1(8)
C1 C15 H18 120.4
C16 C15 H18 120.4
C17 C16 C15 118.7(7)
C17 C16 H17 120.6
C15 C16 H17 120.6
C18 C17 C16 119.6(8)
C18 C17 H16 120.2
C16 C17 H16 120.2
N1 C18 C17 122.6(7)
N1 C18 H15 118.7
C17 C18 H15 118.7
C20 C19 C23 107.2(7)
C20 C19 C28 125.9(8)
C23 C19 C28 126.8(8)
C20 C19 Mo1 75.1(5)
C23 C19 Mo1 71.1(5)
C28 C19 Mo1 121.6(5)
C21 C20 C19 108.7(7)
C21 C20 C27 126.0(7)
C19 C20 C27 125.3(8)
C21 C20 Mo1 74.4(4)
C19 C20 Mo1 71.1(4)
C27 C20 Mo1 123.2(5)
C20 C21 C22 107.8(7)
C20 C21 C26 126.0(7)
C22 C21 C26 126.2(8)
C20 C21 Mo1 72.5(4)
C22 C21 Mo1 71.7(4)
C26 C21 Mo1 121.2(6)
C23 C22 C21 108.0(7)
C23 C22 C25 125.5(7)
C21 C22 C25 126.5(8)
C23 C22 Mo1 70.0(4)
C21 C22 Mo1 75.0(4)
C25 C22 Mo1 119.6(6)
C22 C23 C19 108.2(7)
C22 C23 C24 125.0(8)
C19 C23 C24 126.7(8)
C22 C23 Mo1 75.9(5)
C19 C23 Mo1 74.3(4)
C24 C23 Mo1 117.3(5)
C23 C24 H19 109.5
C23 C24 H20 109.5
H19 C24 H20 109.5
C23 C24 H21 109.5
H19 C24 H21 109.5
H20 C24 H21 109.5
C22 C25 H22 109.5
C22 C25 H23 109.5
H22 C25 H23 109.5
C22 C25 H24 109.5
H22 C25 H24 109.5
H23 C25 H24 109.5
C21 C26 H25 109.5
C21 C26 H26 109.5
H25 C26 H26 109.5
C21 C26 H27 109.5
H25 C26 H27 109.5
H26 C26 H27 109.5
C20 C27 H28 109.5
C20 C27 H29 109.5
H28 C27 H29 109.5
C20 C27 H30 109.5
H28 C27 H30 109.5
H29 C27 H30 109.5
C19 C28 H31 109.5
C19 C28 H32 109.5
H31 C28 H32 109.5
C19 C28 H33 109.5
H31 C28 H33 109.5
H32 C28 H33 109.5
O4 S1 O6 114.0(6)
O4 S1 O5 116.7(6)
O6 S1 O5 117.2(6)
O4 S1 C29 104.9(7)
O6 S1 C29 100.8(6)
O5 S1 C29 99.7(5)
F2 C29 F1 109.5(9)
F2 C29 F3 102.0(10)
F1 C29 F3 98.6(9)
F2 C29 S1 120.4(9)
F1 C29 S1 110.8(8)
F3 C29 S1 113.1(8)
N41 C41 C42 168(5)
N51 C51 C52 165(5)
C51 C52 H52A 109.5
C51 C52 H52B 109.5
H52A C52 H52B 109.5
C51 C52 H52C 109.5
H52A C52 H52C 109.5
H52B C52 H52C 109.5
N61 C61 C62 154(4)
N71 C71 C72 160(4)

loop_
_geom_bond_atom_site_label_1
_geom_bond_atom_site_label_2
_geom_bond_distance
Mo1 O2 1.723(5)
Mo1 O3 1.728(6)
Mo1 O1 1.795(5)
Mo1 C23 2.376(8)
Mo1 C19 2.419(9)
Mo1 C22 2.453(7)
Mo1 C20 2.470(7)
Mo1 C21 2.495(7)
Zn1 O1 1.966(6)
Zn1 N3 2.054(8)
Zn1 N1 2.070(6)
Zn1 N4 2.076(7)
Zn1 N2 2.231(8)
N1 C18 1.335(10)
N1 C1 1.362(11)
N2 C3 1.463(12)
N2 C9 1.476(12)
N2 C2 1.484(11)
N3 C4 1.313(13)
N3 C5 1.358(13)
N4 C10 1.342(11)
N4 C11 1.353(12)
C1 C15 1.383(11)
C1 C2 1.509(12)
C2 H13 0.9700
C2 H14 0.9700
C3 C4 1.506(15)
C3 H5 0.9700
C3 H6 0.9700
C4 C8 1.375(15)
C5 C6 1.363(15)
C5 H4 0.9300
C6 C7 1.38(2)
C6 H3 0.9300
C7 C8 1.347(19)
C7 H2 0.9300
C8 H1 0.9300
C9 C10 1.497(13)
C9 H11 0.9700
C9 H12 0.9700
C10 C14 1.380(13)
C11 C12 1.369(13)
C11 H10 0.9300
C12 C13 1.386(15)
C12 H9 0.9300
C13 C14 1.372(17)
C13 H8 0.9300
C14 H7 0.9300
C15 C16 1.392(13)
C15 H18 0.9300
C16 C17 1.375(12)
C16 H17 0.9300
C17 C18 1.369(10)
C17 H16 0.9300
C18 H15 0.9300
C19 C20 1.423(11)
C19 C23 1.425(11)
C19 C28 1.479(13)
C20 C21 1.414(12)
C20 C27 1.496(10)
C21 C22 1.420(10)
C21 C26 1.498(11)
C22 C23 1.419(12)
C22 C25 1.506(12)
C23 C24 1.498(10)
C24 H19 0.9600
C24 H20 0.9600
C24 H21 0.9600
C25 H22 0.9600
C25 H23 0.9600
C25 H24 0.9600
C26 H25 0.9600
C26 H26 0.9600
C26 H27 0.9600
C27 H28 0.9600
C27 H29 0.9600
C27 H30 0.9600
C28 H31 0.9600
C28 H32 0.9600
C28 H33 0.9600
S1 O4 1.441(10)
S1 O6 1.476(10)
S1 O5 1.478(8)
S1 C29 1.718(13)
F1 C29 1.387(12)
F2 C29 1.286(12)
F3 C29 1.427(13)
N41 C41 1.205(16)
C41 C42 1.480(17)
C42 H42A 0.9600
C42 H42B 0.9600
C42 H42C 0.9600
N51 C51 1.201(17)
C51 C52 1.486(17)
C52 H52A 0.9600
C52 H52B 0.9600
C52 H52C 0.9600
N61 C61 1.264(17)
C61 C62 1.505(18)
C62 H62A 0.9600
C62 H62B 0.9600
C62 H62C 0.9600
N71 C71 1.161(17)
C71 C72 1.539(17)
C72 H72A 0.9600
C72 H72B 0.9600
C72 H72C 0.9600
